data_2238543
loop_
_publ_author_name
'Uzbekov, Vyacheslav V.'
'Talipov, Samat A.'
'Ibragimov, Bakhtiyar T.'
'Stipanovic, Robert D.'
'Bell, Alois A.'

_publ_section_title
;
 Lacinilene C 7-methyl ether
;
_journal_issue 9
_journal_name_full 'Acta Crystallographica Section E'
_journal_page_first o1392
_journal_paper_doi 10.1107/S1600536813021430
_journal_volume 69
_journal_year 2013
_chemical_formula_iupac 'C16 H20 O3'
_chemical_formula_moiety 'C16 H20 O3'
_chemical_formula_sum 'C16 H20 O3'
_chemical_formula_weight 260.32
_chemical_name_common 'Lacinilene C 7-methyl ether'
_chemical_name_systematic
;
1-Hydroxy-7-methoxy-1,6-dimethyl-4-(propan-2-yl)naphthalen-2(1<i>H</i>)-one
;
_space_group_crystal_system triclinic
_space_group_IT_number 2
_space_group_name_Hall '-P 1'
_space_group_name_H-M_alt 'P -1'
_symmetry_space_group_name_Hall '-P 1'
_symmetry_space_group_name_H-M 'P -1'
_atom_sites_solution_hydrogens geom
_atom_sites_solution_primary direct
_atom_sites_solution_secondary difmap
_audit_creation_method SHELXL97
_cell_angle_alpha 68.58(2)
_cell_angle_beta 78.95(2)
_cell_angle_gamma 88.87(2)
_cell_formula_units_Z 2
_cell_length_a 8.285(2)
_cell_length_b 8.987(2)
_cell_length_c 10.665(3)
_cell_measurement_reflns_used 602
_cell_measurement_temperature 295(2)
_cell_measurement_theta_max 77.3458
_cell_measurement_theta_min 4.4894
_cell_volume 724.4(3)
_computing_cell_refinement '<i>CrysAlis PRO</i> (Oxford Diffraction, 2009)'
_computing_data_collection '<i>CrysAlis PRO</i> (Oxford Diffraction, 2009)'
_computing_data_reduction '<i>CrysAlis RED</i> (Oxford Diffraction, 2009)'
_computing_molecular_graphics '<i>XP</i> in SHELXTL (Sheldrick, 2008)'
_computing_publication_material '<i>SHELXL97</i> (Sheldrick, 2008)'
_computing_structure_refinement '<i>SHELXL97</i> (Sheldrick, 2008)'
_computing_structure_solution '<i>SHELXS97</i> (Sheldrick, 2008)'
_diffrn_ambient_temperature 295(2)
_diffrn_measured_fraction_theta_full 0.968
_diffrn_measured_fraction_theta_max 0.968
_diffrn_measurement_device_type 'Oxford Diffraction Xcalibur Ruby CCD'
_diffrn_measurement_method '\w scans'
_diffrn_radiation_monochromator graphite
_diffrn_radiation_source 'fine--focus sealed tube'
_diffrn_radiation_type CuK\a
_diffrn_radiation_wavelength 1.54184
_diffrn_reflns_av_R_equivalents 0.0303
_diffrn_reflns_av_sigmaI/netI 0.0332
_diffrn_reflns_limit_h_max 10
_diffrn_reflns_limit_h_min -9
_diffrn_reflns_limit_k_max 11
_diffrn_reflns_limit_k_min -10
_diffrn_reflns_limit_l_max 13
_diffrn_reflns_limit_l_min -13
_diffrn_reflns_number 6210
_diffrn_reflns_theta_full 75.87
_diffrn_reflns_theta_max 75.87
_diffrn_reflns_theta_min 4.54
_exptl_absorpt_coefficient_mu 0.653
_exptl_absorpt_correction_T_max 0.87800
_exptl_absorpt_correction_T_min 0.80919
_exptl_absorpt_correction_type multi-scan
_exptl_absorpt_process_details
;
(<i>CrysAlis PRO</i>; Oxford Diffraction, 2009)
;
_exptl_crystal_colour white
_exptl_crystal_density_diffrn 1.194
_exptl_crystal_density_method 'not measured'
_exptl_crystal_description block
_exptl_crystal_F_000 280
_exptl_crystal_size_max 0.34
_exptl_crystal_size_mid 0.27
_exptl_crystal_size_min 0.20
_refine_diff_density_max 0.177
_refine_diff_density_min -0.178
_refine_ls_extinction_coef 0.008(2)
_refine_ls_extinction_expression Fc^*^=kFc[1+0.001xFc^2^\l^3^/sin(2\q)]^-1/4^
_refine_ls_extinction_method '<i>SHELXL97</i> (Sheldrick, 2008)'
_refine_ls_goodness_of_fit_ref 1.061
_refine_ls_hydrogen_treatment mixed
_refine_ls_matrix_type full
_refine_ls_number_parameters 182
_refine_ls_number_reflns 2927
_refine_ls_number_restraints 0
_refine_ls_restrained_S_all 1.061
_refine_ls_R_factor_all 0.0801
_refine_ls_R_factor_gt 0.0513
_refine_ls_shift/su_max 0.000
_refine_ls_shift/su_mean 0.000
_refine_ls_structure_factor_coef Fsqd
_refine_ls_weighting_details 'calc w=1/[\s^2^(Fo^2^)+(0.0933P)^2^+0.0437P] where P=(Fo^2^+2Fc^2^)/3'
_refine_ls_weighting_scheme calc
_refine_ls_wR_factor_gt 0.1503
_refine_ls_wR_factor_ref 0.1708
_reflns_number_gt 1928
_reflns_number_total 2927
_reflns_threshold_expression I>2\s(I)
_cod_data_source_file rk2406.cif
_cod_data_source_block I
_cod_database_code 2238543
_cod_database_fobs_code 2238543

loop_
_symmetry_equiv_pos_as_xyz
'x, y, z'
'-x, -y, -z'

loop_
_atom_site_type_symbol
_atom_site_label
_atom_site_fract_x
_atom_site_fract_y
_atom_site_fract_z
_atom_site_U_iso_or_equiv
_atom_site_adp_type
_atom_site_calc_flag
_atom_site_refinement_flags
_atom_site_occupancy
_atom_site_symmetry_multiplicity
O O1 0.17788(19) 0.7003(2) 0.39017(14) 0.0736(5) Uani d . 1 1
O O2 0.3720(2) 0.6105(2) 1.03293(16) 0.0881(6) Uani d . 1 1
O O3 0.48189(19) 0.6395(2) 0.76954(16) 0.0745(5) Uani d . 1 1
C C1 0.2611(2) 0.7114(2) 0.59257(18) 0.0557(5) Uani d . 1 1
H H1 0.3710 0.7002 0.5588 0.067 Uiso calc R 1 1
C C2 0.1443(3) 0.7162(2) 0.51528(18) 0.0564(5) Uani d . 1 1
C C3 -0.0215(3) 0.7362(3) 0.56220(19) 0.0587(5) Uani d . 1 1
C C4 -0.0648(2) 0.7455(2) 0.69137(19) 0.0562(5) Uani d . 1 1
H H4 -0.1747 0.7574 0.7244 0.067 Uiso calc R 1 1
C C5 0.0011(2) 0.7369(2) 0.91560(18) 0.0507(5) Uani d . 1 1
C C6 0.1106(3) 0.7009(2) 0.99895(19) 0.0587(5) Uani d . 1 1
H H6 0.0762 0.6946 1.0891 0.070 Uiso calc R 1 1
C C7 0.2793(3) 0.6715(2) 0.9538(2) 0.0600(5) Uani d . 1 1
C C8 0.3471(2) 0.7286(2) 0.79945(19) 0.0553(5) Uani d . 1 1
C C9 0.2154(2) 0.7232(2) 0.72078(17) 0.0491(4) Uani d . 1 1
C C10 0.0498(2) 0.7378(2) 0.77398(17) 0.0488(4) Uani d . 1 1
C C11 -0.1470(3) 0.7475(4) 0.4749(2) 0.0851(8) Uani d . 1 1
H H11B -0.1295 0.8479 0.3985 0.128 Uiso calc R 1 1
H H11A -0.2555 0.7405 0.5288 0.128 Uiso calc R 1 1
H H11C -0.1361 0.6613 0.4415 0.128 Uiso calc R 1 1
C C12 0.4083(3) 0.9043(3) 0.7538(3) 0.0790(7) Uani d . 1 1
H H12A 0.4528 0.9453 0.6569 0.119 Uiso calc R 1 1
H H12B 0.4922 0.9110 0.8026 0.119 Uiso calc R 1 1
H H12C 0.3180 0.9662 0.7735 0.119 Uiso calc R 1 1
C C13 0.3426(3) 0.6738(3) 0.3381(2) 0.0823(7) Uani d . 1 1
H H13B 0.3478 0.6595 0.2526 0.123 Uiso calc R 1 1
H H13C 0.3780 0.5796 0.4030 0.123 Uiso calc R 1 1
H H13A 0.4132 0.7644 0.3237 0.123 Uiso calc R 1 1
C C14 -0.1737(2) 0.7743(2) 0.9643(2) 0.0574(5) Uani d . 1 1
H H14 -0.2483 0.7155 0.9353 0.069 Uiso calc R 1 1
C C15 -0.2245(3) 0.7260(3) 1.1202(2) 0.0831(7) Uani d . 1 1
H H15A -0.2059 0.6148 1.1644 0.125 Uiso calc R 1 1
H H15C -0.3391 0.7434 1.1438 0.125 Uiso calc R 1 1
H H15B -0.1602 0.7895 1.1501 0.125 Uiso calc R 1 1
C C16 -0.1950(3) 0.9525(3) 0.8936(3) 0.0731(6) Uani d . 1 1
H H16C -0.1205 1.0129 0.9180 0.110 Uiso calc R 1 1
H H16A -0.3062 0.9764 0.9224 0.110 Uiso calc R 1 1
H H16B -0.1715 0.9804 0.7958 0.110 Uiso calc R 1 1
H H3 0.506(4) 0.574(4) 0.846(3) 0.116(11) Uiso d . 1 1

loop_
_atom_site_aniso_label
_atom_site_aniso_U_11
_atom_site_aniso_U_22
_atom_site_aniso_U_33
_atom_site_aniso_U_12
_atom_site_aniso_U_13
_atom_site_aniso_U_23
O1 0.0766(10) 0.1039(12) 0.0479(7) 0.0129(9) -0.0140(7) -0.0365(8)
O2 0.0990(13) 0.1237(15) 0.0674(9) 0.0631(11) -0.0479(9) -0.0525(10)
O3 0.0641(10) 0.1039(12) 0.0623(9) 0.0395(9) -0.0222(7) -0.0353(9)
C1 0.0544(11) 0.0652(12) 0.0471(9) 0.0130(9) -0.0102(8) -0.0209(8)
C2 0.0646(13) 0.0645(12) 0.0406(9) 0.0096(10) -0.0127(8) -0.0191(8)
C3 0.0590(12) 0.0712(13) 0.0483(10) 0.0047(10) -0.0171(8) -0.0218(9)
C4 0.0492(10) 0.0690(12) 0.0531(10) 0.0082(9) -0.0114(8) -0.0252(9)
C5 0.0593(12) 0.0463(9) 0.0488(9) 0.0058(8) -0.0095(8) -0.0208(7)
C6 0.0729(13) 0.0645(12) 0.0456(9) 0.0192(10) -0.0167(8) -0.0267(9)
C7 0.0737(13) 0.0652(12) 0.0564(11) 0.0285(10) -0.0302(9) -0.0328(9)
C8 0.0525(11) 0.0648(12) 0.0559(10) 0.0179(9) -0.0197(8) -0.0270(9)
C9 0.0517(11) 0.0524(10) 0.0455(9) 0.0112(8) -0.0149(7) -0.0186(8)
C10 0.0522(11) 0.0507(10) 0.0462(9) 0.0083(8) -0.0131(7) -0.0197(8)
C11 0.0675(15) 0.131(2) 0.0654(13) 0.0055(15) -0.0253(11) -0.0406(14)
C12 0.0713(15) 0.0798(16) 0.0950(17) 0.0025(12) -0.0364(13) -0.0327(13)
C13 0.0836(17) 0.111(2) 0.0601(12) 0.0176(15) -0.0069(11) -0.0448(13)
C14 0.0516(11) 0.0654(12) 0.0612(11) -0.0013(9) -0.0058(8) -0.0328(9)
C15 0.0754(16) 0.1040(19) 0.0696(14) -0.0020(14) 0.0076(11) -0.0425(13)
C16 0.0605(14) 0.0741(14) 0.0950(16) 0.0190(11) -0.0206(12) -0.0412(13)

loop_
_atom_type_symbol
_atom_type_description
_atom_type_scat_dispersion_real
_atom_type_scat_dispersion_imag
_atom_type_scat_source
C C 0.0181 0.0091 'International Tables Vol C Tables 4.2.6.8 and 6.1.1.4'
H H 0.0000 0.0000 'International Tables Vol C Tables 4.2.6.8 and 6.1.1.4'
O O 0.0492 0.0322 'International Tables Vol C Tables 4.2.6.8 and 6.1.1.4'

loop_
_geom_angle_atom_site_label_1
_geom_angle_atom_site_label_2
_geom_angle_atom_site_label_3
_geom_angle
C2 O1 C13 118.06(17)
C8 O3 H3 109(2)
C2 C1 C9 120.19(18)
C2 C1 H1 119.9
C9 C1 H1 119.9
O1 C2 C1 123.97(18)
O1 C2 C3 114.86(17)
C1 C2 C3 121.16(17)
C4 C3 C2 117.66(18)
C4 C3 C11 121.55(19)
C2 C3 C11 120.78(18)
C3 C4 C10 122.77(18)
C3 C4 H4 118.6
C10 C4 H4 118.6
C6 C5 C10 119.94(17)
C6 C5 C14 121.17(16)
C10 C5 C14 118.89(16)
C5 C6 C7 122.39(17)
C5 C6 H6 118.8
C7 C6 H6 118.8
O2 C7 C6 123.11(19)
O2 C7 C8 118.86(19)
C6 C7 C8 117.93(16)
O3 C8 C9 110.78(15)
O3 C8 C7 111.14(15)
C9 C8 C7 111.84(17)
O3 C8 C12 108.56(18)
C9 C8 C12 107.82(16)
C7 C8 C12 106.49(17)
C1 C9 C10 120.60(17)
C1 C9 C8 119.16(17)
C10 C9 C8 120.17(15)
C4 C10 C9 117.56(16)
C4 C10 C5 122.48(17)
C9 C10 C5 119.89(16)
C3 C11 H11B 109.5
C3 C11 H11A 109.5
H11B C11 H11A 109.5
C3 C11 H11C 109.5
H11B C11 H11C 109.5
H11A C11 H11C 109.5
C8 C12 H12A 109.5
C8 C12 H12B 109.5
H12A C12 H12B 109.5
C8 C12 H12C 109.5
H12A C12 H12C 109.5
H12B C12 H12C 109.5
O1 C13 H13B 109.5
O1 C13 H13C 109.5
H13B C13 H13C 109.5
O1 C13 H13A 109.5
H13B C13 H13A 109.5
H13C C13 H13A 109.5
C5 C14 C16 109.12(17)
C5 C14 C15 114.28(18)
C16 C14 C15 109.79(18)
C5 C14 H14 107.8
C16 C14 H14 107.8
C15 C14 H14 107.8
C14 C15 H15A 109.5
C14 C15 H15C 109.5
H15A C15 H15C 109.5
C14 C15 H15B 109.5
H15A C15 H15B 109.5
H15C C15 H15B 109.5
C14 C16 H16C 109.5
C14 C16 H16A 109.5
H16C C16 H16A 109.5
C14 C16 H16B 109.5
H16C C16 H16B 109.5
H16A C16 H16B 109.5

loop_
_geom_bond_atom_site_label_1
_geom_bond_atom_site_label_2
_geom_bond_distance
O1 C2 1.369(2)
O1 C13 1.421(3)
O2 C7 1.224(2)
O3 C8 1.416(2)
O3 H3 0.87(3)
C1 C2 1.377(3)
C1 C9 1.389(2)
C1 H1 0.9300
C2 C3 1.401(3)
C3 C4 1.388(3)
C3 C11 1.502(3)
C4 C10 1.399(3)
C4 H4 0.9300
C5 C6 1.343(3)
C5 C10 1.484(2)
C5 C14 1.517(3)
C6 C7 1.441(3)
C6 H6 0.9300
C7 C8 1.526(3)
C8 C9 1.510(2)
C8 C12 1.537(3)
C9 C10 1.403(2)
C11 H11B 0.9600
C11 H11A 0.9600
C11 H11C 0.9600
C12 H12A 0.9600
C12 H12B 0.9600
C12 H12C 0.9600
C13 H13B 0.9600
C13 H13C 0.9600
C13 H13A 0.9600
C14 C16 1.524(3)
C14 C15 1.530(3)
C14 H14 0.9800
C15 H15A 0.9600
C15 H15C 0.9600
C15 H15B 0.9600
C16 H16C 0.9600
C16 H16A 0.9600
C16 H16B 0.9600

loop_
_geom_hbond_atom_site_label_D
_geom_hbond_atom_site_label_H
_geom_hbond_atom_site_label_A
_geom_hbond_site_symmetry_A
_geom_hbond_distance_DH
_geom_hbond_distance_HA
_geom_hbond_distance_DA
_geom_hbond_angle_DHA
O3 H3 O2 2_667 0.87(3) 2.08(3) 2.892(2) 156.3
C13 H13B O2 1_554 0.96 2.51 3.467(2) 177
